data_2202769
loop_
_publ_author_name
'Wu, Jin-Cai'
'Li, Yi-Zhi'
'Tang, Ling'
'Tan, Min-Yu'

_publ_section_title
;[\m-10,21-Di-<i>tert</i>-butyl-4(<i>S</i>),5(<i>S</i>),15(<i>S</i>),16(<i>S</i>)-tetraphenyl-3,6,14,17-tetraazatricyclo[17.3.1.18,12]tetracosa-1(23),2,6,8,10,12(24),13,17,19,21-decaene-23,24-diolato](\m-ethylene
 glycol)dinickel(II) diperchlorate dihydrate
;
_journal_issue 7
_journal_name_full 'Acta Crystallographica Section E'
_journal_page_first m494
_journal_page_last m496
_journal_paper_doi 10.1107/S1600536803012868
_journal_volume 59
_journal_year 2003
_chemical_formula_iupac '[Ni2 (C52 H50 N4 O2) (C2 H6 O2)] (Cl O4)2, 2H2 O'
_chemical_formula_moiety 'C54 H56 N4 Ni2 O4 2+, 2Cl O4 1-, 2H2 O'
_chemical_formula_sum 'C54 H60 Cl2 N4 Ni2 O14'
_chemical_formula_weight 1177.38
_chemical_name_systematic
;
 (R,R,R,R)10,21-Di-tert-butyl-4,5,15,16-tetraphenyl-3,6,14,17-tetraaza
 -tricyclo[17.3.1.18,12]tetracosa-1(23),2,6,8,10,12(24),13,17,
 19,21-decaene-23,24-diol ethane-1,2-diol dinuclear Nickel(II)
 diperchlorate bishydrate complex
;
_space_group_IT_number 92
_symmetry_cell_setting tetragonal
_symmetry_space_group_name_Hall 'P 4abw 2nw'
_symmetry_space_group_name_H-M 'P 41 21 2'
_atom_sites_solution_hydrogens geom
_atom_sites_solution_primary direct
_atom_sites_solution_secondary difmap
_cell_angle_alpha 90.00
_cell_angle_beta 90.00
_cell_angle_gamma 90.00
_cell_formula_units_Z 4
_cell_length_a 11.536(3)
_cell_length_b 11.536(3)
_cell_length_c 43.015(3)
_cell_measurement_reflns_used 25
_cell_measurement_temperature 293(2)
_cell_measurement_theta_max 16.74
_cell_measurement_theta_min 2.21
_cell_volume 5724(2)
_computing_cell_refinement 'CAD-4 SDP/VAX'
_computing_data_collection 'CAD-4 SDP/VAX (Enraf-Nonius, 1989)'
_computing_data_reduction 'TEXSAN (Molecular Structure Corporation, 1989)'
_computing_molecular_graphics SHELXTL
_computing_publication_material SHELXTL
_computing_structure_refinement SHELXTL
_computing_structure_solution 'SHELXTL (Bruker, 2000)'
_diffrn_ambient_temperature 293(2)
_diffrn_measured_fraction_theta_full 0.977
_diffrn_measured_fraction_theta_max 0.977
_diffrn_measurement_device_type 'Siemens P4'
_diffrn_measurement_method \w
_diffrn_radiation_monochromator graphite
_diffrn_radiation_source 'normal-focus sealed tube'
_diffrn_radiation_type MoK\a
_diffrn_radiation_wavelength 0.71073
_diffrn_reflns_av_R_equivalents 0.0105
_diffrn_reflns_av_sigmaI/netI 0.0205
_diffrn_reflns_limit_h_max 13
_diffrn_reflns_limit_h_min -9
_diffrn_reflns_limit_k_max 13
_diffrn_reflns_limit_k_min -14
_diffrn_reflns_limit_l_max 51
_diffrn_reflns_limit_l_min -52
_diffrn_reflns_number 8048
_diffrn_reflns_theta_full 26.00
_diffrn_reflns_theta_max 26.00
_diffrn_reflns_theta_min 1.83
_diffrn_standards_decay_% 3.95
_diffrn_standards_interval_count 97
_diffrn_standards_number 3
_exptl_absorpt_coefficient_mu 0.817
_exptl_absorpt_correction_T_max 0.799
_exptl_absorpt_correction_T_min 0.750
_exptl_absorpt_correction_type '\y scan'
_exptl_absorpt_process_details '(XPREP; Bruker, 2000)'
_exptl_crystal_colour orange
_exptl_crystal_density_diffrn 1.366
_exptl_crystal_density_method 'not measured'
_exptl_crystal_description block
_exptl_crystal_F_000 2456
_exptl_crystal_size_max 0.35
_exptl_crystal_size_mid 0.29
_exptl_crystal_size_min 0.27
_refine_diff_density_max 0.490
_refine_diff_density_min -0.577
_refine_ls_abs_structure_details 'Flack (1983), 2037 Friedel pairs'
_refine_ls_abs_structure_Flack 0.02(2)
_refine_ls_extinction_method none
_refine_ls_goodness_of_fit_ref 1.092
_refine_ls_hydrogen_treatment constr
_refine_ls_matrix_type full
_refine_ls_number_parameters 348
_refine_ls_number_reflns 5296
_refine_ls_number_restraints 0
_refine_ls_restrained_S_all 1.092
_refine_ls_R_factor_all 0.0496
_refine_ls_R_factor_gt 0.0471
_refine_ls_shift/su_max <0.001
_refine_ls_shift/su_mean 0.000
_refine_ls_structure_factor_coef Fsqd
_refine_ls_weighting_details 'calc w = 1/[\s^2^(Fo^2^)+(0.105P)^2^+1.99P] where P = (Fo^2^+2Fc^2^)/3'
_refine_ls_weighting_scheme calc
_refine_ls_wR_factor_gt 0.1583
_refine_ls_wR_factor_ref 0.1590
_reflns_number_gt 4763
_reflns_number_total 5296
_reflns_threshold_expression I>2\s(I)
_cod_data_source_file ob6245.cif
_cod_data_source_block I
_cod_depositor_comments
;
The following automatic conversions were performed:
'_symmetry_cell_setting' value 'Tetragonal' changed to 'tetragonal'
according to '/home/saulius/struct/CIF-dictionaries/cif_core.dic'
dictionary named 'cif_core.dic' version 2.4.1 from 2010-06-29.

Automatic conversion script
Id: cif_fix_enum 1527 2010-12-29 10:47:43Z saulius 

The following automatic conversions were performed:

'_symmetry_cell_setting' value 'Tetragonal' changed to 'tetragonal'
according to /home/saulius/struct/CIF-dictionaries/cif_core.dic
dictionary named 'cif_core.dic' version 2.4.1 from 2010-06-29.

Automatic conversion script
Id: cif_fix_values 1715 2011-07-08 13:25:40Z adriana 
;
_cod_database_code 2202769
_cod_database_fobs_code 2202769

loop_
_symmetry_equiv_pos_as_xyz
'x, y, z'
'-x, -y, z+1/2'
'-y+1/2, x+1/2, z+1/4'
'y+1/2, -x+1/2, z+3/4'
'-x+1/2, y+1/2, -z+1/4'
'x+1/2, -y+1/2, -z+3/4'
'y, x, -z'
'-y, -x, -z+1/2'

loop_
_atom_site_label
_atom_site_fract_x
_atom_site_fract_y
_atom_site_fract_z
_atom_site_U_iso_or_equiv
_atom_site_adp_type
_atom_site_calc_flag
_atom_site_refinement_flags
_atom_site_occupancy
_atom_site_disorder_assembly
_atom_site_disorder_group
_atom_site_type_symbol
Ni1 0.61132(6) 0.47418(6) 0.021273(14) 0.0605(2) Uani d . 1 . . Ni
C1 0.4452(4) 0.6438(3) 0.04607(8) 0.0429(8) Uani d . 1 . . C
C2 0.3486(3) 0.7116(3) 0.03981(8) 0.0399(8) Uani d . 1 . . C
C3 0.2930(3) 0.7643(3) 0.06624(8) 0.0420(8) Uani d . 1 . . C
H3A 0.2312 0.8145 0.0627 0.050 Uiso calc R 1 . . H
C4 0.3248(4) 0.7453(3) 0.09515(8) 0.0433(8) Uani d . 1 . . C
C5 0.4194(3) 0.6655(3) 0.10038(8) 0.0410(8) Uani d . 1 . . C
H5A 0.4404 0.6475 0.1207 0.049 Uiso calc R 1 . . H
C6 0.4813(3) 0.6138(3) 0.07542(8) 0.0406(8) Uani d . 1 . . C
C7 0.5714(3) 0.5253(3) 0.08392(7) 0.0393(7) Uani d . 1 . . C
H7A 0.5874 0.5134 0.1049 0.047 Uiso calc R 1 . . H
C8 0.7258(4) 0.3862(4) 0.07330(8) 0.0455(9) Uani d . 1 . . C
H8A 0.7980 0.4309 0.0722 0.055 Uiso calc R 1 . . H
C9 0.7313(4) 0.2885(4) 0.04769(8) 0.0446(9) Uani d . 1 . . C
H9A 0.6671 0.2351 0.0518 0.053 Uiso calc R 1 . . H
C10 0.7431(4) 0.3035(4) -0.01101(8) 0.0455(9) Uani d . 1 . . C
H10A 0.7910 0.2360 -0.0085 0.055 Uiso d R 1 . . H
C11 0.2621(4) 0.8043(4) 0.12367(9) 0.0500(10) Uani d . 1 . . C
C12 0.1701(4) 0.8873(4) 0.11299(9) 0.0518(10) Uani d . 1 . . C
H12A 0.1338 0.9223 0.1307 0.078 Uiso calc R 1 . . H
H12B 0.1131 0.8463 0.1011 0.078 Uiso calc R 1 . . H
H12C 0.2047 0.9465 0.1003 0.078 Uiso calc R 1 . . H
C13 0.3603(4) 0.8734(4) 0.14004(10) 0.0557(11) Uani d . 1 . . C
H13A 0.3293 0.9127 0.1579 0.084 Uiso calc R 1 . . H
H13B 0.3920 0.9292 0.1258 0.084 Uiso calc R 1 . . H
H13C 0.4202 0.8210 0.1465 0.084 Uiso calc R 1 . . H
C14 0.2186(4) 0.7150(4) 0.14649(10) 0.0564(10) Uani d . 1 . . C
H14A 0.1812 0.7534 0.1636 0.085 Uiso calc R 1 . . H
H14B 0.2827 0.6702 0.1541 0.085 Uiso calc R 1 . . H
H14C 0.1642 0.6648 0.1363 0.085 Uiso calc R 1 . . H
C15 0.7160(4) 0.3381(4) 0.10516(9) 0.0483(9) Uani d . 1 . . C
C16 0.8023(4) 0.3690(4) 0.12664(10) 0.0557(11) Uani d . 1 . . C
H16A 0.8606 0.4210 0.1212 0.067 Uiso calc R 1 . . H
C17 0.7985(4) 0.3175(4) 0.15773(10) 0.0566(11) Uani d . 1 . . C
H17A 0.8537 0.3366 0.1726 0.068 Uiso calc R 1 . . H
C18 0.7126(4) 0.2416(4) 0.16418(10) 0.0595(12) Uani d . 1 . . C
H18A 0.7094 0.2081 0.1838 0.071 Uiso calc R 1 . . H
C19 0.6289(4) 0.2122(4) 0.14241(9) 0.0560(11) Uani d . 1 . . C
H19A 0.5712 0.1585 0.1469 0.067 Uiso calc R 1 . . H
C20 0.6344(4) 0.2635(4) 0.11495(9) 0.0537(10) Uani d . 1 . . C
H20A 0.5756 0.2461 0.1009 0.064 Uiso calc R 1 . . H
C21 0.8404(4) 0.2209(4) 0.05109(8) 0.0455(9) Uani d . 1 . . C
C22 0.9477(4) 0.2652(4) 0.03869(9) 0.0489(9) Uani d . 1 . . C
H22A 0.9520 0.3402 0.0309 0.059 Uiso calc R 1 . . H
C23 1.0483(4) 0.1908(4) 0.03869(10) 0.0549(10) Uani d . 1 . . C
H23A 1.1180 0.2150 0.0300 0.066 Uiso calc R 1 . . H
C24 1.0378(4) 0.0852(4) 0.05163(10) 0.0531(10) Uani d . 1 . . C
H24A 1.1026 0.0373 0.0525 0.064 Uiso calc R 1 . . H
C25 0.9300(4) 0.0440(4) 0.06418(10) 0.0552(10) Uani d . 1 . . C
H25A 0.9259 -0.0295 0.0730 0.066 Uiso calc R 1 . . H
C26 0.8364(4) 0.1103(4) 0.06325(9) 0.0489(9) Uani d . 1 . . C
H26A 0.7667 0.0818 0.0709 0.059 Uiso calc R 1 . . H
C27 0.3476(5) 0.3592(5) 0.01754(12) 0.0668(13) Uani d . 1 . . C
H27A 0.3014 0.2923 0.0223 0.080 Uiso d R 1 . . H
H27B 0.3156 0.4260 0.0277 0.080 Uiso d R 1 . . H
N1 0.7087(3) 0.3420(3) 0.01752(7) 0.0436(7) Uani d . 1 . . N
N2 0.6252(3) 0.4679(3) 0.06464(7) 0.0428(7) Uani d . 1 . . N
O1 0.5006(2) 0.5959(2) 0.02063(6) 0.0464(6) Uani d . 1 . . O
O2 0.4579(3) 0.3417(3) 0.02603(8) 0.0645(9) Uani d . 1 . . O
H2A 0.4837 0.2715 0.0157 0.077 Uiso d R 1 . . H
Cl1 0.47318(11) 0.03186(12) 0.03666(3) 0.0616(3) Uani d . 1 . . Cl
O11 0.5058(3) 0.0492(3) 0.06532(8) 0.0640(9) Uani d . 1 . . O
O12 0.5367(3) -0.0787(3) 0.02955(7) 0.0638(9) Uani d . 1 . . O
O13 0.3482(3) 0.0249(3) 0.03502(7) 0.0640(9) Uani d . 1 . . O
O14 0.5133(3) 0.1183(3) 0.00996(8) 0.0646(9) Uani d . 1 . . O
O4 0.9711(7) 0.6489(6) 0.03078(15) 0.0647(17) Uani d P 0.50 . . O
H4A 1.0256 0.6983 0.0294 0.097 Uiso d PR 0.50 . . H
H4C 0.9907 0.5871 0.0214 0.097 Uiso d PR 0.50 . . H
O3 0.7495(4) 0.7495(4) 0.0000 0.0728(14) Uani d S 1 . . O
H3B 0.8145 0.7554 0.0092 0.087 Uiso d R 1 . . H

loop_
_atom_site_aniso_label
_atom_site_aniso_U_11
_atom_site_aniso_U_22
_atom_site_aniso_U_33
_atom_site_aniso_U_12
_atom_site_aniso_U_13
_atom_site_aniso_U_23
Ni1 0.0673(4) 0.0686(4) 0.0455(3) 0.0253(3) -0.0011(3) -0.0033(3)
C1 0.057(2) 0.046(2) 0.0264(17) 0.0168(16) 0.0019(15) -0.0046(14)
C2 0.0479(19) 0.048(2) 0.0241(16) 0.0133(16) 0.0015(14) -0.0025(14)
C3 0.049(2) 0.048(2) 0.0292(17) 0.0133(16) 0.0015(15) -0.0049(14)
C4 0.052(2) 0.046(2) 0.0317(17) 0.0126(16) 0.0024(15) -0.0030(15)
C5 0.051(2) 0.0462(19) 0.0262(16) 0.0136(15) 0.0031(14) 0.0000(14)
C6 0.0502(19) 0.0437(18) 0.0280(16) 0.0117(15) 0.0015(14) -0.0040(14)
C7 0.0477(19) 0.0479(18) 0.0221(15) 0.0106(16) 0.0009(13) -0.0027(14)
C8 0.056(2) 0.056(2) 0.0241(16) 0.0206(19) -0.0027(15) -0.0018(15)
C9 0.054(2) 0.051(2) 0.0279(17) 0.0147(17) 0.0014(15) 0.0005(15)
C10 0.058(2) 0.055(2) 0.0228(16) 0.0185(18) -0.0027(15) 0.0004(14)
C11 0.058(2) 0.053(2) 0.039(2) 0.0174(19) 0.0012(17) -0.0045(17)
C12 0.062(2) 0.063(2) 0.0303(18) 0.017(2) 0.0026(17) -0.0099(18)
C13 0.065(3) 0.062(3) 0.040(2) 0.013(2) 0.0047(19) -0.0132(19)
C14 0.057(2) 0.065(3) 0.047(2) 0.010(2) -0.0034(19) -0.003(2)
C15 0.060(2) 0.052(2) 0.0329(19) 0.0184(19) -0.0004(17) -0.0009(16)
C16 0.065(3) 0.064(3) 0.038(2) 0.028(2) -0.0014(18) -0.0004(18)
C17 0.069(3) 0.063(3) 0.038(2) 0.022(2) -0.0052(19) -0.0034(18)
C18 0.078(3) 0.065(3) 0.036(2) 0.027(2) 0.000(2) 0.0041(19)
C19 0.071(3) 0.064(3) 0.033(2) 0.020(2) 0.0017(19) 0.0033(17)
C20 0.072(3) 0.056(2) 0.0337(19) 0.022(2) 0.0004(18) 0.0027(17)
C21 0.051(2) 0.054(2) 0.0315(18) 0.0133(17) -0.0024(15) -0.0022(16)
C22 0.054(2) 0.058(2) 0.0342(19) 0.0127(18) -0.0007(16) -0.0026(16)
C23 0.064(3) 0.061(3) 0.039(2) 0.017(2) -0.0062(19) -0.0027(18)
C24 0.056(2) 0.063(3) 0.040(2) 0.012(2) -0.0044(17) -0.0030(17)
C25 0.061(2) 0.062(3) 0.042(2) 0.016(2) -0.0078(18) -0.0042(19)
C26 0.054(2) 0.057(2) 0.0364(19) 0.0140(19) -0.0042(16) -0.0010(18)
C27 0.072(3) 0.071(3) 0.057(3) 0.027(3) -0.004(2) -0.005(2)
N1 0.0531(18) 0.0517(17) 0.0260(14) 0.0157(14) 0.0035(13) -0.0010(13)
N2 0.0551(18) 0.0498(17) 0.0235(13) 0.0156(15) -0.0031(12) -0.0018(12)
O1 0.0528(15) 0.0567(15) 0.0297(12) 0.0238(12) 0.0019(11) 0.0013(11)
O2 0.067(2) 0.075(2) 0.0520(18) 0.0257(17) -0.0014(15) -0.0071(15)
Cl1 0.0683(7) 0.0699(7) 0.0466(6) 0.0244(6) -0.0021(5) -0.0032(5)
O11 0.071(2) 0.072(2) 0.0489(17) 0.0274(17) 0.0021(15) 0.0000(15)
O12 0.070(2) 0.073(2) 0.0476(17) 0.0220(17) -0.0018(15) -0.0047(14)
O13 0.071(2) 0.072(2) 0.0489(17) 0.0274(17) 0.0021(14) -0.0001(16)
O14 0.072(2) 0.071(2) 0.0502(17) 0.0241(17) -0.0019(15) -0.0015(15)
O4 0.084(5) 0.061(4) 0.049(4) 0.010(3) 0.002(3) -0.001(3)
O3 0.085(2) 0.085(2) 0.049(2) 0.010(3) 0.0013(16) -0.0013(16)

loop_
_atom_type_symbol
_atom_type_description
_atom_type_scat_dispersion_real
_atom_type_scat_dispersion_imag
_atom_type_scat_source
C C 0.0033 0.0016 'International Tables Vol C Tables 4.2.6.8 and 6.1.1.4'
H H 0.0000 0.0000 'International Tables Vol C Tables 4.2.6.8 and 6.1.1.4'
N N 0.0061 0.0033 'International Tables Vol C Tables 4.2.6.8 and 6.1.1.4'
O O 0.0106 0.0060 'International Tables Vol C Tables 4.2.6.8 and 6.1.1.4'
Cl Cl 0.1484 0.1585 'International Tables Vol C Tables 4.2.6.8 and 6.1.1.4'
Ni Ni 0.3393 1.1124 'International Tables Vol C Tables 4.2.6.8 and 6.1.1.4'

loop_
_geom_angle_atom_site_label_1
_geom_angle_atom_site_label_2
_geom_angle_atom_site_label_3
_geom_angle_site_symmetry_1
_geom_angle_site_symmetry_3
_geom_angle
_geom_angle_publ_flag
O1 Ni1 N2 7 . 172.65(13) y
O1 Ni1 O1 7 . 78.35(12) y
N2 Ni1 O1 . . 95.77(12) y
O1 Ni1 N1 7 . 96.12(12) y
N2 Ni1 N1 . . 90.18(13) y
O1 Ni1 N1 . . 171.78(14) y
O1 Ni1 O2 7 . 96.92(13) y
N2 Ni1 O2 . . 87.26(14) y
O1 Ni1 O2 . . 88.59(12) y
N1 Ni1 O2 . . 86.02(14) y
O1 Ni1 Ni1 7 7 40.09(8) y
N2 Ni1 Ni1 . 7 134.29(10) y
O1 Ni1 Ni1 . 7 38.53(8) y
N1 Ni1 Ni1 . 7 135.13(10) y
O2 Ni1 Ni1 . 7 89.93(8) y
C6 C1 O1 . . 119.1(3) ?
C6 C1 C2 . . 124.3(3) ?
O1 C1 C2 . . 116.3(3) ?
C1 C2 C10 . 7 128.3(3) ?
C1 C2 C3 . . 116.3(3) ?
C10 C2 C3 7 . 115.2(3) ?
C4 C3 C2 . . 123.5(3) ?
C4 C3 H3A . . 118.3 ?
C2 C3 H3A . . 118.3 ?
C3 C4 C5 . . 117.7(3) ?
C3 C4 C11 . . 122.3(3) ?
C5 C4 C11 . . 120.0(3) ?
C6 C5 C4 . . 121.9(3) ?
C6 C5 H5A . . 119.0 ?
C4 C5 H5A . . 119.0 ?
C1 C6 C5 . . 115.9(3) ?
C1 C6 C7 . . 127.2(3) ?
C5 C6 C7 . . 116.7(3) ?
N2 C7 C6 . . 123.5(3) ?
N2 C7 H7A . . 118.3 ?
C6 C7 H7A . . 118.3 ?
C15 C8 N2 . . 113.2(3) ?
C15 C8 C9 . . 112.4(3) ?
N2 C8 C9 . . 107.4(3) ?
C15 C8 H8A . . 107.9 ?
N2 C8 H8A . . 107.9 ?
C9 C8 H8A . . 107.9 ?
N1 C9 C21 . . 117.4(3) ?
N1 C9 C8 . . 108.1(3) ?
C21 C9 C8 . . 109.9(3) ?
N1 C9 H9A . . 107.0 ?
C21 C9 H9A . . 107.0 ?
C8 C9 H9A . . 107.0 ?
N1 C10 C2 . 7 127.1(3) ?
N1 C10 H10A . . 109.2 ?
C2 C10 H10A 7 . 123.7 ?
C12 C11 C14 . . 113.5(4) ?
C12 C11 C13 . . 109.0(4) ?
C14 C11 C13 . . 107.3(4) ?
C12 C11 C4 . . 111.2(3) ?
C14 C11 C4 . . 111.3(3) ?
C13 C11 C4 . . 103.9(3) ?
C11 C12 H12A . . 109.5 ?
C11 C12 H12B . . 109.5 ?
H12A C12 H12B . . 109.5 ?
C11 C12 H12C . . 109.5 ?
H12A C12 H12C . . 109.5 ?
H12B C12 H12C . . 109.5 ?
C11 C13 H13A . . 109.5 ?
C11 C13 H13B . . 109.5 ?
H13A C13 H13B . . 109.5 ?
C11 C13 H13C . . 109.5 ?
H13A C13 H13C . . 109.5 ?
H13B C13 H13C . . 109.5 ?
C11 C14 H14A . . 109.5 ?
C11 C14 H14B . . 109.5 ?
H14A C14 H14B . . 109.5 ?
C11 C14 H14C . . 109.5 ?
H14A C14 H14C . . 109.5 ?
H14B C14 H14C . . 109.5 ?
C20 C15 C16 . . 117.0(4) ?
C20 C15 C8 . . 125.7(4) ?
C16 C15 C8 . . 117.3(4) ?
C15 C16 C17 . . 118.5(5) ?
C15 C16 H16A . . 120.8 ?
C17 C16 H16A . . 120.8 ?
C18 C17 C16 . . 118.2(4) ?
C18 C17 H17A . . 120.9 ?
C16 C17 H17A . . 120.9 ?
C17 C18 C19 . . 122.0(4) ?
C17 C18 H18A . . 119.0 ?
C19 C18 H18A . . 119.0 ?
C20 C19 C18 . . 117.4(5) ?
C20 C19 H19A . . 121.3 ?
C18 C19 H19A . . 121.3 ?
C19 C20 C15 . . 126.9(5) ?
C19 C20 H20A . . 116.6 ?
C15 C20 H20A . . 116.6 ?
C26 C21 C22 . . 119.8(4) ?
C26 C21 C9 . . 119.6(4) ?
C22 C21 C9 . . 120.2(4) ?
C21 C22 C23 . . 118.6(4) ?
C21 C22 H22A . . 120.7 ?
C23 C22 H22A . . 120.7 ?
C24 C23 C22 . . 117.8(5) ?
C24 C23 H23A . . 121.1 ?
C22 C23 H23A . . 121.1 ?
C23 C24 C25 . . 122.2(4) ?
C23 C24 H24A . . 118.9 ?
C25 C24 H24A . . 118.9 ?
C26 C25 C24 . . 120.2(4) ?
C26 C25 H25A . . 119.9 ?
C24 C25 H25A . . 119.9 ?
C25 C26 C21 . . 121.2(5) ?
C25 C26 H26A . . 119.4 ?
C21 C26 H26A . . 119.4 ?
O2 C27 C27 . 7 100.0(4) ?
O2 C27 H27A . . 110.4 ?
C27 C27 H27A 7 . 101.1 ?
O2 C27 H27B . . 111.2 ?
C27 C27 H27B 7 . 123.8 ?
H27A C27 H27B . . 109.5 ?
C10 N1 C9 . . 127.6(3) ?
C10 N1 Ni1 . . 120.6(2) ?
C9 N1 Ni1 . . 111.6(2) ?
C7 N2 C8 . . 123.1(3) ?
C7 N2 Ni1 . . 127.4(3) ?
C8 N2 Ni1 . . 109.2(2) ?
C1 O1 Ni1 . 7 131.4(2) ?
C1 O1 Ni1 . . 126.5(2) ?
Ni1 O1 Ni1 7 . 101.38(12) ?
C27 O2 Ni1 . . 126.5(3) ?
C27 O2 H2A . . 107.0 ?
Ni1 O2 H2A . . 105.8 ?
O11 Cl1 O13 . . 110.0(2) ?
O11 Cl1 O12 . . 100.5(2) ?
O13 Cl1 O12 . . 115.4(2) ?
O11 Cl1 O14 . . 120.2(2) ?
O13 Cl1 O14 . . 106.9(2) ?
O12 Cl1 O14 . . 104.07(19) ?
H4A O4 H4C . . 109.5 ?

loop_
_geom_bond_atom_site_label_1
_geom_bond_atom_site_label_2
_geom_bond_site_symmetry_2
_geom_bond_distance
_geom_bond_publ_flag
Ni1 O1 7 1.837(3) y
Ni1 N2 . 1.874(3) y
Ni1 O1 . 1.899(3) y
Ni1 N1 . 1.901(3) y
Ni1 O2 . 2.347(4) y
Ni1 Ni1 7 2.8905(12) y
C1 C6 . 1.374(5) ?
C1 O1 . 1.382(4) ?
C1 C2 . 1.388(5) ?
C2 C10 7 1.392(5) ?
C2 C3 . 1.440(5) ?
C3 C4 . 1.315(5) ?
C3 H3A . 0.9300 ?
C4 C5 . 1.445(5) ?
C4 C11 . 1.578(5) ?
C5 C6 . 1.421(5) ?
C5 H5A . 0.9300 ?
C6 C7 . 1.502(5) ?
C7 N2 . 1.230(5) ?
C7 H7A . 0.9300 ?
C8 C15 . 1.483(5) ?
C8 N2 . 1.541(5) ?
C8 C9 . 1.578(5) ?
C8 H8A . 0.9800 ?
C9 N1 . 1.460(5) ?
C9 C21 . 1.488(5) ?
C9 H9A . 0.9800 ?
C10 N1 . 1.364(5) ?
C10 C2 7 1.392(5) ?
C10 H10A . 0.9599 ?
C11 C12 . 1.502(6) ?
C11 C14 . 1.509(7) ?
C11 C13 . 1.554(7) ?
C12 H12A . 0.9600 ?
C12 H12B . 0.9600 ?
C12 H12C . 0.9600 ?
C13 H13A . 0.9600 ?
C13 H13B . 0.9600 ?
C13 H13C . 0.9600 ?
C14 H14A . 0.9600 ?
C14 H14B . 0.9600 ?
C14 H14C . 0.9600 ?
C15 C20 . 1.343(7) ?
C15 C16 . 1.404(6) ?
C16 C17 . 1.464(6) ?
C16 H16A . 0.9300 ?
C17 C18 . 1.352(7) ?
C17 H17A . 0.9300 ?
C18 C19 . 1.386(7) ?
C18 H18A . 0.9300 ?
C19 C20 . 1.323(6) ?
C19 H19A . 0.9300 ?
C20 H20A . 0.9300 ?
C21 C26 . 1.379(6) ?
C21 C22 . 1.441(6) ?
C22 C23 . 1.444(6) ?
C22 H22A . 0.9300 ?
C23 C24 . 1.344(7) ?
C23 H23A . 0.9300 ?
C24 C25 . 1.437(7) ?
C24 H24A . 0.9300 ?
C25 C26 . 1.323(6) ?
C25 H25A . 0.9300 ?
C26 H26A . 0.9300 ?
C27 O2 . 1.339(6) ?
C27 C27 7 1.520(10) ?
C27 H27A . 0.9599 ?
C27 H27B . 0.9600 ?
O1 Ni1 7 1.837(3) ?
O2 H2A . 0.9700 ?
Cl1 O11 . 1.304(4) ?
Cl1 O13 . 1.445(4) ?
Cl1 O12 . 1.503(3) ?
Cl1 O14 . 1.589(4) ?
O4 H4A . 0.8500 ?
O4 H4C . 0.8501 ?
O3 H3B . 0.8501 ?

loop_
_geom_hbond_atom_site_label_D
_geom_hbond_atom_site_label_H
_geom_hbond_atom_site_label_A
_geom_hbond_site_symmetry_A
_geom_hbond_distance_DH
_geom_hbond_distance_HA
_geom_hbond_distance_DA
_geom_hbond_angle_DHA
_geom_hbond_publ_flag
O2 H2A O14 . 0.97 1.82 2.744(5) 159 yes
O2 H2A Cl1 . 0.97 2.91 3.608(4) 130 no
O3 H3B O4 . 0.85 2.37 3.104(8) 144 yes
O4 H4C O14 7_655 0.85 2.17 2.898(7) 144 yes
O4 H4C O12 7_655 0.85 2.41 2.956(8) 123 yes
O4 H4C Cl1 7_655 0.85 2.86 3.608(7) 147 no
